data_1517897
loop_
_publ_author_name
'Tan, Shin-Jowl'
'Lim, Jun-Lee'
'Low, Yun-Yee'
'Sim, Kae-Shin'
'Lim, Siew-Huah'
'Kam, Toh-Seok'

_publ_section_title
;
 Oxidized Derivatives of Macroline, Sarpagine, and Pleiocarpamine
 Alkaloids from Alstonia angustifolia.
;
_journal_issue 9
_journal_name_full 'Journal of natural products'
_journal_page_first 2068
_journal_page_last 2080
_journal_paper_doi 10.1021/np500439u
_journal_volume 77
_journal_year 2014
_chemical_absolute_configuration ad
_chemical_formula_moiety 'C18 H24 N2 O3, C H Cl3'
_chemical_formula_sum 'C19 H25 Cl3 N2 O3'
_chemical_formula_weight 435.76
_chemical_melting_point 384.0(10)
_chemical_name_common 'Alstonoxine E'
_chemical_name_systematic
; 
 ? 
;
_space_group_IT_number 19
_symmetry_cell_setting orthorhombic
_symmetry_space_group_name_Hall 'P 2ac 2ab'
_symmetry_space_group_name_H-M 'P 21 21 21'
_atom_sites_solution_hydrogens geom
_atom_sites_solution_primary direct
_atom_sites_solution_secondary difmap
_audit_creation_method SHELXL-97
_cell_angle_alpha 90.00
_cell_angle_beta 90.00
_cell_angle_gamma 90.00
_cell_formula_units_Z 4
_cell_length_a 9.7811(7)
_cell_length_b 12.2584(8)
_cell_length_c 17.0772(13)
_cell_measurement_reflns_used 2898
_cell_measurement_temperature 100(2)
_cell_measurement_theta_max 24.61
_cell_measurement_theta_min 2.39
_cell_volume 2047.6(3)
_computing_cell_refinement 'SAINT (Bruker, 2007)'
_computing_data_collection 'APEX2 (Bruker, 2007)'
_computing_data_reduction 'SAINT (Bruker, 2007)'
_computing_molecular_graphics 'X-SEED (Barbour, 2001)'
_computing_publication_material
;  
SHELXL-97 (Sheldrick, 2008), enCIFer (Allen et al., 2004),
;
_computing_structure_refinement
;  
SHELXL97 (Sheldrick, 2008), Olex2 (Dolomanov & Puschmann, 2009)
;
_computing_structure_solution 'SHELXS97 (Sheldrick, 2008)'
_diffrn_ambient_temperature 100(2)
_diffrn_measured_fraction_theta_full 1.000
_diffrn_measured_fraction_theta_max 0.998
_diffrn_measurement_device_type 'Bruker APEX-II CCD'
_diffrn_measurement_method '\w scans'
_diffrn_radiation_monochromator graphite
_diffrn_radiation_source 'fine-focus sealed tube'
_diffrn_radiation_type MoK\a
_diffrn_radiation_wavelength 0.71073
_diffrn_reflns_av_R_equivalents 0.0998
_diffrn_reflns_av_sigmaI/netI 0.0834
_diffrn_reflns_limit_h_max 12
_diffrn_reflns_limit_h_min -12
_diffrn_reflns_limit_k_max 15
_diffrn_reflns_limit_k_min -15
_diffrn_reflns_limit_l_max 21
_diffrn_reflns_limit_l_min -21
_diffrn_reflns_number 17212
_diffrn_reflns_theta_full 25.00
_diffrn_reflns_theta_max 26.44
_diffrn_reflns_theta_min 2.05
_exptl_absorpt_coefficient_mu 0.470
_exptl_absorpt_correction_T_max 0.9269
_exptl_absorpt_correction_T_min 0.8506
_exptl_absorpt_correction_type multi-scan
_exptl_absorpt_process_details 'SADABS (Bruker, 2006)'
_exptl_crystal_colour colourless
_exptl_crystal_density_diffrn 1.414
_exptl_crystal_density_method 'not measured'
_exptl_crystal_description block
_exptl_crystal_F_000 912
_exptl_crystal_size_max 0.36
_exptl_crystal_size_mid 0.26
_exptl_crystal_size_min 0.16
_refine_diff_density_max 0.323
_refine_diff_density_min -0.396
_refine_diff_density_rms 0.072
_refine_ls_abs_structure_details 'Flack H D (1983), Acta Cryst. A39, 876-881'
_refine_ls_abs_structure_Flack -0.07(8)
_refine_ls_extinction_method none
_refine_ls_goodness_of_fit_ref 1.038
_refine_ls_hydrogen_treatment mixed
_refine_ls_matrix_type full
_refine_ls_number_parameters 251
_refine_ls_number_reflns 4207
_refine_ls_number_restraints 0
_refine_ls_restrained_S_all 1.038
_refine_ls_R_factor_all 0.0672
_refine_ls_R_factor_gt 0.0487
_refine_ls_shift/su_max <0.001
_refine_ls_shift/su_mean <0.001
_refine_ls_structure_factor_coef Fsqd
_refine_ls_weighting_details 'calc w=1/[\s^2^(Fo^2^)+(0.0554P)^2^+0.0516P] where P=(Fo^2^+2Fc^2^)/3'
_refine_ls_weighting_scheme calc
_refine_ls_wR_factor_gt 0.1142
_refine_ls_wR_factor_ref 0.1253
_reflns_number_gt 3357
_reflns_number_total 4207
_reflns_threshold_expression I>2\s(I)
_cod_data_source_file np500439u_si_002.cif
_cod_data_source_block Alstonoxine_E
_cod_depositor_comments
;
The following automatic conversions were performed:

'_chemical_melting_point' value '383-385 K' was changed to
'384.0(10)' - the average value was taken and precision was
estimated.

Automatic conversion script
Id: cif_fix_values 2827 2014-09-09 07:05:25Z andrius 
;
_cod_database_code 1517897

loop_
_symmetry_equiv_pos_as_xyz
'x, y, z'
'-x+1/2, -y, z+1/2'
'-x, y+1/2, -z+1/2'
'x+1/2, -y+1/2, -z'

loop_
_atom_site_label
_atom_site_type_symbol
_atom_site_fract_x
_atom_site_fract_y
_atom_site_fract_z
_atom_site_U_iso_or_equiv
_atom_site_adp_type
_atom_site_occupancy
_atom_site_symmetry_multiplicity
_atom_site_calc_flag
_atom_site_refinement_flags
C2 C 0.2248(3) 0.4336(3) 0.58010(19) 0.0214(7) Uani 1 1 d .
C3 C 0.2502(3) 0.4531(3) 0.72609(19) 0.0188(7) Uani 1 1 d .
H3 H 0.3304 0.4983 0.7098 0.023 Uiso 1 1 calc R
C5 C 0.0180(3) 0.4395(3) 0.73985(19) 0.0216(8) Uani 1 1 d .
H5 H -0.0721 0.4747 0.7285 0.026 Uiso 1 1 calc R
C6 C 0.0519(4) 0.3548(3) 0.6758(2) 0.0220(8) Uani 1 1 d .
H6A H -0.0047 0.3671 0.6286 0.026 Uiso 1 1 calc R
H6B H 0.0354 0.2798 0.6951 0.026 Uiso 1 1 calc R
C7 C 0.2064(3) 0.3721(3) 0.65696(19) 0.0200(7) Uani 1 1 d .
C8 C 0.3001(3) 0.2748(3) 0.6450(2) 0.0200(7) Uani 1 1 d .
C9 C 0.3315(4) 0.1840(3) 0.6892(2) 0.0260(8) Uani 1 1 d .
H9 H 0.2867 0.1719 0.7378 0.031 Uiso 1 1 calc R
C10 C 0.4294(4) 0.1101(3) 0.6624(2) 0.0298(9) Uani 1 1 d .
H10 H 0.4502 0.0473 0.6927 0.036 Uiso 1 1 calc R
C11 C 0.4968(4) 0.1275(3) 0.5917(2) 0.0285(9) Uani 1 1 d .
H11 H 0.5647 0.0775 0.5746 0.034 Uiso 1 1 calc R
C12 C 0.4652(4) 0.2173(3) 0.5463(2) 0.0253(8) Uani 1 1 d .
H12 H 0.5103 0.2298 0.4979 0.030 Uiso 1 1 calc R
C13 C 0.3672(4) 0.2877(3) 0.5729(2) 0.0208(7) Uani 1 1 d .
C14 C 0.2789(3) 0.3970(3) 0.80346(19) 0.0200(7) Uani 1 1 d .
H14A H 0.3070 0.4527 0.8422 0.024 Uiso 1 1 calc R
H14B H 0.3565 0.3461 0.7964 0.024 Uiso 1 1 calc R
C15 C 0.1568(3) 0.3334(3) 0.83645(18) 0.0187(7) Uani 1 1 d .
H15 H 0.1523 0.2640 0.8058 0.022 Uiso 1 1 calc R
C16 C 0.0180(3) 0.3919(3) 0.82266(18) 0.0197(7) Uani 1 1 d .
H16 H -0.0551 0.3349 0.8246 0.024 Uiso 1 1 calc R
C17 C -0.0191(4) 0.4786(3) 0.8825(2) 0.0256(8) Uani 1 1 d .
H17A H -0.1092 0.5098 0.8684 0.031 Uiso 1 1 calc R
H17B H -0.0288 0.4433 0.9344 0.031 Uiso 1 1 calc R
C18 C 0.1225(4) 0.1838(3) 1.0376(2) 0.0302(9) Uani 1 1 d .
H18A H 0.0552 0.1315 1.0575 0.045 Uiso 1 1 calc R
H18B H 0.1264 0.2471 1.0726 0.045 Uiso 1 1 calc R
H18C H 0.2126 0.1491 1.0353 0.045 Uiso 1 1 calc R
C19 C 0.0808(4) 0.2208(3) 0.9559(2) 0.0235(8) Uani 1 1 d .
H19 H -0.0101 0.2578 0.9591 0.028 Uiso 1 1 calc R
C20 C 0.1836(4) 0.3000(3) 0.9213(2) 0.0217(8) Uani 1 1 d .
H20A H 0.2756 0.2665 0.9243 0.026 Uiso 1 1 calc R
H20B H 0.1850 0.3666 0.9541 0.026 Uiso 1 1 calc R
C21 C 0.3159(4) 0.9762(3) 0.8753(2) 0.0311(9) Uani 1 1 d .
H21 H 0.2331 1.0187 0.8595 0.037 Uiso 1 1 calc R
Cl1 Cl 0.45254(9) 1.06953(8) 0.88737(5) 0.0303(2) Uani 1 1 d .
Cl2 Cl 0.35125(10) 0.88204(9) 0.80039(6) 0.0355(2) Uani 1 1 d .
Cl3 Cl 0.27870(11) 0.91032(9) 0.96242(6) 0.0393(3) Uani 1 1 d .
H4 H 0.114(5) 0.553(4) 0.699(3) 0.036(13) Uiso 1 1 d .
N1 N 0.3180(3) 0.3820(2) 0.53582(16) 0.0198(6) Uani 1 1 d .
H1 H 0.3449 0.4045 0.4894 0.024 Uiso 1 1 calc R
N4 N 0.1290(3) 0.5222(2) 0.73678(18) 0.0213(7) Uani 1 1 d .
O2 O 0.1638(3) 0.5178(2) 0.56043(14) 0.0254(6) Uani 1 1 d .
O17 O 0.0775(3) 0.5659(2) 0.88923(14) 0.0269(6) Uani 1 1 d .
H17 H 0.1113 0.5792 0.8450 0.040 Uiso 1 1 calc R
O19 O 0.0699(3) 0.1295(2) 0.90370(15) 0.0274(6) Uani 1 1 d .
H19A H 0.0018 0.0916 0.9162 0.041 Uiso 1 1 calc R

loop_
_atom_site_aniso_label
_atom_site_aniso_U_11
_atom_site_aniso_U_22
_atom_site_aniso_U_33
_atom_site_aniso_U_23
_atom_site_aniso_U_13
_atom_site_aniso_U_12
C2 0.0204(17) 0.0262(18) 0.0176(17) -0.0046(14) -0.0003(14) -0.0022(17)
C3 0.0151(16) 0.0243(18) 0.0171(17) -0.0023(13) 0.0010(14) -0.0042(14)
C5 0.0146(16) 0.032(2) 0.0183(17) -0.0016(15) -0.0019(13) 0.0005(15)
C6 0.0171(17) 0.0290(19) 0.0199(17) -0.0046(14) -0.0007(14) -0.0013(15)
C7 0.0176(17) 0.0264(18) 0.0160(16) -0.0011(14) 0.0003(14) 0.0005(15)
C8 0.0176(17) 0.0208(18) 0.0216(17) -0.0036(14) 0.0015(14) -0.0018(14)
C9 0.0246(19) 0.0275(19) 0.026(2) 0.0047(15) 0.0052(16) -0.0003(16)
C10 0.034(2) 0.0262(19) 0.029(2) 0.0049(16) 0.0039(17) 0.0054(18)
C11 0.030(2) 0.025(2) 0.030(2) -0.0004(16) 0.0043(16) 0.0061(17)
C12 0.0259(19) 0.032(2) 0.0180(18) -0.0028(14) 0.0047(16) 0.0008(16)
C13 0.0193(17) 0.0226(19) 0.0206(18) 0.0012(13) -0.0020(15) -0.0010(15)
C14 0.0141(15) 0.0277(18) 0.0182(16) -0.0007(14) 0.0017(14) -0.0033(15)
C15 0.0141(16) 0.0252(18) 0.0168(17) -0.0024(14) 0.0018(14) -0.0015(15)
C16 0.0176(17) 0.0270(19) 0.0146(16) -0.0015(14) 0.0011(13) -0.0013(15)
C17 0.0226(18) 0.033(2) 0.0209(18) -0.0007(15) -0.0014(16) 0.0028(16)
C18 0.034(2) 0.031(2) 0.0259(19) 0.0030(16) 0.0057(17) 0.0016(17)
C19 0.0219(18) 0.0243(19) 0.0243(19) -0.0016(15) 0.0048(15) 0.0001(15)
C20 0.0198(18) 0.0247(18) 0.0207(18) -0.0018(14) -0.0002(14) -0.0007(15)
C21 0.023(2) 0.040(2) 0.030(2) -0.0047(17) 0.0033(17) 0.0013(17)
Cl1 0.0225(4) 0.0363(5) 0.0323(5) 0.0003(4) 0.0019(4) -0.0003(4)
Cl2 0.0360(5) 0.0389(6) 0.0316(5) -0.0043(4) -0.0015(4) 0.0054(5)
Cl3 0.0396(6) 0.0424(6) 0.0360(5) 0.0035(4) 0.0077(4) -0.0019(5)
N1 0.0215(15) 0.0229(15) 0.0152(13) 0.0042(12) 0.0026(12) 0.0009(12)
N4 0.0249(17) 0.0237(17) 0.0153(15) 0.0023(13) -0.0017(13) 0.0001(13)
O2 0.0253(13) 0.0273(14) 0.0236(13) 0.0040(10) 0.0033(11) 0.0075(12)
O17 0.0315(14) 0.0280(13) 0.0210(12) -0.0020(11) 0.0003(11) -0.0032(12)
O19 0.0242(14) 0.0260(14) 0.0320(14) -0.0017(11) 0.0037(11) -0.0068(11)

loop_
_atom_type_symbol
_atom_type_description
_atom_type_scat_dispersion_real
_atom_type_scat_dispersion_imag
_atom_type_scat_source
C C 0.0033 0.0016 'International Tables Vol C Tables 4.2.6.8 and 6.1.1.4'
H H 0.0000 0.0000 'International Tables Vol C Tables 4.2.6.8 and 6.1.1.4'
N N 0.0061 0.0033 'International Tables Vol C Tables 4.2.6.8 and 6.1.1.4'
O O 0.0106 0.0060 'International Tables Vol C Tables 4.2.6.8 and 6.1.1.4'
Cl Cl 0.1484 0.1585 'International Tables Vol C Tables 4.2.6.8 and 6.1.1.4'

loop_
_geom_angle_atom_site_label_1
_geom_angle_atom_site_label_2
_geom_angle_atom_site_label_3
_geom_angle
O2 C2 N1 124.5(3)
O2 C2 C7 126.1(3)
N1 C2 C7 109.4(3)
N4 C3 C14 107.6(3)
N4 C3 C7 103.5(3)
C14 C3 C7 114.2(3)
N4 C3 H3 110.4
C14 C3 H3 110.4
C7 C3 H3 110.4
N4 C5 C16 107.0(3)
N4 C5 C6 106.1(3)
C16 C5 C6 113.5(3)
N4 C5 H5 110.1
C16 C5 H5 110.1
C6 C5 H5 110.1
C5 C6 C7 105.2(3)
C5 C6 H6A 110.7
C7 C6 H6A 110.7
C5 C6 H6B 110.7
C7 C6 H6B 110.7
H6A C6 H6B 108.8
C8 C7 C2 101.6(3)
C8 C7 C6 120.4(3)
C2 C7 C6 111.1(3)
C8 C7 C3 115.2(3)
C2 C7 C3 107.2(3)
C6 C7 C3 101.0(3)
C9 C8 C13 117.9(3)
C9 C8 C7 134.0(3)
C13 C8 C7 108.1(3)
C8 C9 C10 119.8(3)
C8 C9 H9 120.1
C10 C9 H9 120.1
C11 C10 C9 120.7(4)
C11 C10 H10 119.7
C9 C10 H10 119.7
C12 C11 C10 120.2(4)
C12 C11 H11 119.9
C10 C11 H11 119.9
C13 C12 C11 118.3(3)
C13 C12 H12 120.9
C11 C12 H12 120.9
C12 C13 N1 127.6(3)
C12 C13 C8 123.2(3)
N1 C13 C8 109.2(3)
C3 C14 C15 114.0(3)
C3 C14 H14A 108.8
C15 C14 H14A 108.8
C3 C14 H14B 108.8
C15 C14 H14B 108.8
H14A C14 H14B 107.6
C20 C15 C14 110.5(3)
C20 C15 C16 114.7(3)
C14 C15 C16 113.0(3)
C20 C15 H15 106.0
C14 C15 H15 106.0
C16 C15 H15 106.0
C17 C16 C5 110.8(3)
C17 C16 C15 115.5(3)
C5 C16 C15 108.4(3)
C17 C16 H16 107.3
C5 C16 H16 107.3
C15 C16 H16 107.3
O17 C17 C16 114.8(3)
O17 C17 H17A 108.6
C16 C17 H17A 108.6
O17 C17 H17B 108.6
C16 C17 H17B 108.6
H17A C17 H17B 107.6
C19 C18 H18A 109.5
C19 C18 H18B 109.5
H18A C18 H18B 109.5
C19 C18 H18C 109.5
H18A C18 H18C 109.5
H18B C18 H18C 109.5
O19 C19 C20 107.9(3)
O19 C19 C18 110.9(3)
C20 C19 C18 111.7(3)
O19 C19 H19 108.8
C20 C19 H19 108.8
C18 C19 H19 108.8
C19 C20 C15 115.2(3)
C19 C20 H20A 108.5
C15 C20 H20A 108.5
C19 C20 H20B 108.5
C15 C20 H20B 108.5
H20A C20 H20B 107.5
Cl3 C21 Cl2 111.2(2)
Cl3 C21 Cl1 111.1(2)
Cl2 C21 Cl1 111.1(2)
Cl3 C21 H21 107.8
Cl2 C21 H21 107.8
Cl1 C21 H21 107.8
C2 N1 C13 111.5(3)
C2 N1 H1 124.2
C13 N1 H1 124.2
C3 N4 C5 101.6(3)
C3 N4 H4 109(4)
C5 N4 H4 103(3)
C17 O17 H17 109.5
C19 O19 H19A 109.5

loop_
_geom_bond_atom_site_label_1
_geom_bond_atom_site_label_2
_geom_bond_distance
C2 O2 1.240(4)
C2 N1 1.342(4)
C2 C7 1.524(5)
C3 N4 1.469(4)
C3 C14 1.516(5)
C3 C7 1.601(5)
C3 H3 1.0000
C5 N4 1.486(5)
C5 C16 1.530(5)
C5 C6 1.545(5)
C5 H5 1.0000
C6 C7 1.559(5)
C6 H6A 0.9900
C6 H6B 0.9900
C7 C8 1.518(5)
C8 C9 1.379(5)
C8 C13 1.404(5)
C9 C10 1.396(5)
C9 H9 0.9500
C10 C11 1.393(5)
C10 H10 0.9500
C11 C12 1.382(5)
C11 H11 0.9500
C12 C13 1.368(5)
C12 H12 0.9500
C13 N1 1.402(5)
C14 C15 1.534(4)
C14 H14A 0.9900
C14 H14B 0.9900
C15 C20 1.529(5)
C15 C16 1.554(5)
C15 H15 1.0000
C16 C17 1.519(5)
C16 H16 1.0000
C17 O17 1.432(4)
C17 H17A 0.9900
C17 H17B 0.9900
C18 C19 1.524(5)
C18 H18A 0.9800
C18 H18B 0.9800
C18 H18C 0.9800
C19 O19 1.435(4)
C19 C20 1.517(5)
C19 H19 1.0000
C20 H20A 0.9900
C20 H20B 0.9900
C21 Cl3 1.731(4)
C21 Cl2 1.757(4)
C21 Cl1 1.772(4)
C21 H21 1.0000
N1 H1 0.8800
N4 H4 0.76(4)
O17 H17 0.8400
O19 H19A 0.8400

loop_
_geom_torsion_atom_site_label_1
_geom_torsion_atom_site_label_2
_geom_torsion_atom_site_label_3
_geom_torsion_atom_site_label_4
_geom_torsion
N4 C5 C6 C7 18.2(4)
C16 C5 C6 C7 -99.0(3)
O2 C2 C7 C8 176.8(3)
N1 C2 C7 C8 -2.9(3)
O2 C2 C7 C6 47.6(4)
N1 C2 C7 C6 -132.1(3)
O2 C2 C7 C3 -62.0(4)
N1 C2 C7 C3 118.3(3)
C5 C6 C7 C8 138.2(3)
C5 C6 C7 C2 -103.4(3)
C5 C6 C7 C3 10.1(3)
N4 C3 C7 C8 -167.2(3)
C14 C3 C7 C8 -50.4(4)
N4 C3 C7 C2 80.6(3)
C14 C3 C7 C2 -162.7(3)
N4 C3 C7 C6 -35.8(3)
C14 C3 C7 C6 80.9(3)
C2 C7 C8 C9 -177.9(4)
C6 C7 C8 C9 -54.8(5)
C3 C7 C8 C9 66.6(5)
C2 C7 C8 C13 3.8(3)
C6 C7 C8 C13 126.8(3)
C3 C7 C8 C13 -111.8(3)
C13 C8 C9 C10 1.3(5)
C7 C8 C9 C10 -177.0(4)
C8 C9 C10 C11 0.6(6)
C9 C10 C11 C12 -1.4(6)
C10 C11 C12 C13 0.2(6)
C11 C12 C13 N1 -178.8(3)
C11 C12 C13 C8 1.8(5)
C9 C8 C13 C12 -2.6(5)
C7 C8 C13 C12 176.1(3)
C9 C8 C13 N1 177.9(3)
C7 C8 C13 N1 -3.4(4)
N4 C3 C14 C15 54.6(4)
C7 C3 C14 C15 -59.7(4)
C3 C14 C15 C20 -168.1(3)
C3 C14 C15 C16 -38.1(4)
N4 C5 C16 C17 64.6(3)
C6 C5 C16 C17 -178.7(3)
N4 C5 C16 C15 -63.1(3)
C6 C5 C16 C15 53.5(4)
C20 C15 C16 C17 44.1(4)
C14 C15 C16 C17 -83.8(3)
C20 C15 C16 C5 169.1(3)
C14 C15 C16 C5 41.2(4)
C5 C16 C17 O17 -64.9(4)
C15 C16 C17 O17 58.9(4)
O19 C19 C20 C15 52.6(4)
C18 C19 C20 C15 174.7(3)
C14 C15 C20 C19 -170.3(3)
C16 C15 C20 C19 60.6(4)
O2 C2 N1 C13 -178.7(3)
C7 C2 N1 C13 1.0(4)
C12 C13 N1 C2 -177.9(3)
C8 C13 N1 C2 1.5(4)
C14 C3 N4 C5 -73.5(3)
C7 C3 N4 C5 47.8(3)
C16 C5 N4 C3 79.9(3)
C6 C5 N4 C3 -41.5(3)
